data_4503370
loop_
_publ_author_name
'Zhu, Yuan-Yuan'
'Yi, Hui-Ping'
'Li, Chuang'
'Jiang, Xi-Kui'
'Li, Zhan-Ting'

_publ_section_title
;
 The N&#xE5F8;H&#x00B7;&#x00B7;&#x00B7;X (X = Cl, Br, and I)
 Hydrogen-Bonding Pattern in Aromatic Amides: A Crystallographic and1H NMR
 Study
;
_journal_issue 4
_journal_name_full 'Crystal Growth &amp; Design'
_journal_page_first 1294
_journal_paper_doi 10.1021/cg7010293
_journal_volume 8
_journal_year 2008
_chemical_absolute_configuration ad
_chemical_formula_sum 'C26 H20 I N O'
_chemical_formula_weight 489.33
_chemical_name_systematic
; 
 ? 
;
_space_group_IT_number 29
_symmetry_cell_setting orthorhombic
_symmetry_space_group_name_Hall 'P 2c -2ac'
_symmetry_space_group_name_H-M 'P c a 21'
_atom_sites_solution_hydrogens geom
_atom_sites_solution_primary direct
_atom_sites_solution_secondary difmap
_audit_creation_method SHELXL-97
_cell_angle_alpha 90.00
_cell_angle_beta 90.00
_cell_angle_gamma 90.00
_cell_formula_units_Z 4
_cell_length_a 22.323(3)
_cell_length_b 9.4696(12)
_cell_length_c 9.9570(13)
_cell_measurement_reflns_used 2351
_cell_measurement_temperature 293(2)
_cell_measurement_theta_max 46.903
_cell_measurement_theta_min 4.073
_cell_volume 2104.8(5)
_computing_cell_refinement 'Bruker SMART'
_computing_data_collection 'Bruker SMART'
_computing_data_reduction 'Bruker SHELXTL'
_computing_molecular_graphics 'Bruker SHELXTL'
_computing_publication_material 'Bruker SHELXTL'
_computing_structure_refinement 'SHELXL-97 (Sheldrick, 1997)'
_computing_structure_solution 'SHELXS-97 (Sheldrick, 1990)'
_diffrn_ambient_temperature 293(2)
_diffrn_measured_fraction_theta_full 0.994
_diffrn_measured_fraction_theta_max 0.994
_diffrn_measurement_device_type 'CCD area detector'
_diffrn_measurement_method 'phi and omega scans'
_diffrn_radiation_monochromator graphite
_diffrn_radiation_source 'fine-focus sealed tube'
_diffrn_radiation_type MoK\a
_diffrn_radiation_wavelength 0.71073
_diffrn_reflns_av_R_equivalents 0.1161
_diffrn_reflns_av_sigmaI/netI 0.0907
_diffrn_reflns_limit_h_max 27
_diffrn_reflns_limit_h_min -28
_diffrn_reflns_limit_k_max 10
_diffrn_reflns_limit_k_min -12
_diffrn_reflns_limit_l_max 12
_diffrn_reflns_limit_l_min -12
_diffrn_reflns_number 11984
_diffrn_reflns_theta_full 26.99
_diffrn_reflns_theta_max 26.99
_diffrn_reflns_theta_min 1.82
_exptl_absorpt_coefficient_mu 1.538
_exptl_absorpt_correction_T_max 1.00000
_exptl_absorpt_correction_T_min 0.61983
_exptl_absorpt_correction_type empirical
_exptl_absorpt_process_details sadabs
_exptl_crystal_colour colorless
_exptl_crystal_density_diffrn 1.544
_exptl_crystal_density_method 'not measured'
_exptl_crystal_description prismatic
_exptl_crystal_F_000 976
_exptl_crystal_size_max 0.412
_exptl_crystal_size_mid 0.170
_exptl_crystal_size_min 0.039
_refine_diff_density_max 0.891
_refine_diff_density_min -0.731
_refine_diff_density_rms 0.110
_refine_ls_abs_structure_details 'Flack H D (1983), Acta Cryst. A39, 876-881'
_refine_ls_abs_structure_Flack 0.49(6)
_refine_ls_extinction_method none
_refine_ls_goodness_of_fit_ref 0.922
_refine_ls_hydrogen_treatment mixed
_refine_ls_matrix_type full
_refine_ls_number_parameters 262
_refine_ls_number_reflns 4502
_refine_ls_number_restraints 4
_refine_ls_restrained_S_all 0.962
_refine_ls_R_factor_all 0.1017
_refine_ls_R_factor_gt 0.0622
_refine_ls_shift/su_max 0.069
_refine_ls_shift/su_mean 0.014
_refine_ls_structure_factor_coef Fsqd
_refine_ls_weighting_details 'calc w=1/[\s^2^(Fo^2^)+(0.0793P)^2^+0.0000P] where P=(Fo^2^+2Fc^2^)/3'
_refine_ls_weighting_scheme calc
_refine_ls_wR_factor_gt 0.1481
_refine_ls_wR_factor_ref 0.1693
_reflns_number_gt 2451
_reflns_number_total 4502
_reflns_threshold_expression >2sigma(I)
_cod_data_source_file cg7010293-file001.cif
_cod_data_source_block cd27424
_cod_depositor_comments
;
The following automatic conversions were performed:

'_symmetry_cell_setting' value 'Orthorhombic' changed to
'orthorhombic' according to
/home/saulius/struct/CIF-dictionaries/cif_core.dic dictionary named
'cif_core.dic' version 2.4.1 from 2010-06-29.

Automatic conversion script
Id: cif_fix_values 1715 2011-07-08 13:25:40Z adriana 
;
_cod_original_sg_symbol_H-M Pca2(1)
_cod_database_code 4503370

loop_
_symmetry_equiv_pos_as_xyz
'x, y, z'
'-x, -y, z+1/2'
'x+1/2, -y, z'
'-x+1/2, y, z+1/2'

loop_
_atom_site_label
_atom_site_type_symbol
_atom_site_fract_x
_atom_site_fract_y
_atom_site_fract_z
_atom_site_U_iso_or_equiv
_atom_site_adp_type
_atom_site_occupancy
_atom_site_symmetry_multiplicity
_atom_site_calc_flag
_atom_site_refinement_flags
I1 I 0.751029(19) 0.57140(5) 0.8415(3) 0.0816(3) Uani 1 1 d .
N1 N 0.71528(19) 0.9657(5) 0.8285(9) 0.0402(13) Uani 1 1 d D
H1 H 0.7313 0.9865 0.7525 0.048 Uiso 1 1 calc R
O1 O 0.7366(2) 0.9057(6) 1.0366(6) 0.0511(14) Uani 1 1 d .
C1 C 0.7509(2) 0.9093(7) 0.9214(8) 0.0346(15) Uani 1 1 d D
C2 C 0.65087(18) 0.9955(5) 0.8446(10) 0.0305(12) Uani 1 1 d .
C3 C 0.8110(3) 0.8581(8) 0.8618(14) 0.068(3) Uani 1 1 d D
C4 C 0.8581(3) 0.9544(8) 0.8583(13) 0.057(2) Uani 1 1 d .
H4 H 0.8510 1.0508 0.8664 0.068 Uiso 1 1 calc R
C5 C 0.9157(2) 0.9032(8) 0.8423(12) 0.060(2) Uani 1 1 d .
H5 H 0.9474 0.9656 0.8295 0.072 Uiso 1 1 calc R
C6 C 0.9257(3) 0.7651(9) 0.8454(17) 0.079(3) Uani 1 1 d .
H6 H 0.9648 0.7321 0.8530 0.095 Uiso 1 1 calc R
C7 C 0.8797(3) 0.6707(7) 0.8376(16) 0.067(2) Uani 1 1 d .
H7 H 0.8876 0.5744 0.8334 0.080 Uiso 1 1 calc R
C8 C 0.8227(2) 0.7175(6) 0.8360(15) 0.0578(19) Uani 1 1 d .
C9 C 0.62049(19) 0.8474(5) 0.8367(10) 0.0298(12) Uani 1 1 d .
C10 C 0.6097(3) 0.7722(9) 0.7201(10) 0.040(2) Uani 1 1 d .
H10 H 0.6171 0.8128 0.6367 0.048 Uiso 1 1 calc R
C11 C 0.5891(4) 0.6425(8) 0.7288(10) 0.040(2) Uani 1 1 d .
H11 H 0.5816 0.5961 0.6482 0.048 Uiso 1 1 calc R
C12 C 0.5779(3) 0.5721(7) 0.8388(16) 0.063(2) Uani 1 1 d .
H12 H 0.5632 0.4803 0.8333 0.076 Uiso 1 1 calc R
C13 C 0.5883(5) 0.6354(13) 0.9688(13) 0.074(4) Uani 1 1 d .
H13 H 0.5817 0.5885 1.0496 0.089 Uiso 1 1 calc R
C14 C 0.6102(4) 0.7816(10) 0.9602(11) 0.048(3) Uani 1 1 d .
H14 H 0.6175 0.8316 1.0389 0.058 Uiso 1 1 calc R
C15 C 0.6340(3) 1.0898(8) 0.9618(8) 0.031(2) Uani 1 1 d .
C16 C 0.5731(4) 1.0959(11) 1.0058(9) 0.051(3) Uani 1 1 d .
H16 H 0.5452 1.0327 0.9711 0.061 Uiso 1 1 calc R
C17 C 0.5562(4) 1.1908(9) 1.0957(11) 0.054(3) Uani 1 1 d .
H17 H 0.5162 1.1928 1.1221 0.065 Uiso 1 1 calc R
C18 C 0.5945(6) 1.2847(15) 1.1507(11) 0.081(4) Uani 1 1 d .
H18 H 0.5824 1.3487 1.2161 0.097 Uiso 1 1 calc R
C19 C 0.6531(6) 1.2803(12) 1.1037(14) 0.090(4) Uani 1 1 d .
H19 H 0.6804 1.3440 1.1398 0.108 Uiso 1 1 calc R
C20 C 0.6732(5) 1.1885(11) 1.0079(10) 0.062(3) Uani 1 1 d .
H20 H 0.7122 1.1933 0.9754 0.074 Uiso 1 1 calc R
C21 C 0.6339(3) 1.0861(9) 0.7213(8) 0.039(2) Uani 1 1 d .
C22 C 0.5775(4) 1.0888(8) 0.6753(9) 0.043(2) Uani 1 1 d .
H22 H 0.5505 1.0220 0.7073 0.052 Uiso 1 1 calc R
C23 C 0.5574(5) 1.1890(13) 0.5803(12) 0.075(3) Uani 1 1 d .
H23 H 0.5180 1.1881 0.5502 0.090 Uiso 1 1 calc R
C24 C 0.5969(6) 1.2868(9) 0.5338(10) 0.067(3) Uani 1 1 d .
H24 H 0.5832 1.3548 0.4737 0.081 Uiso 1 1 calc R
C25 C 0.6566(5) 1.2899(10) 0.5718(11) 0.058(3) Uani 1 1 d .
H25 H 0.6835 1.3562 0.5381 0.070 Uiso 1 1 calc R
C26 C 0.6739(4) 1.1854(9) 0.6651(8) 0.043(2) Uani 1 1 d .
H26 H 0.7138 1.1817 0.6912 0.052 Uiso 1 1 calc R

loop_
_atom_site_aniso_label
_atom_site_aniso_U_11
_atom_site_aniso_U_22
_atom_site_aniso_U_33
_atom_site_aniso_U_23
_atom_site_aniso_U_13
_atom_site_aniso_U_12
I1 0.0539(3) 0.0367(3) 0.1541(6) -0.0007(6) 0.0001(5) 0.00699(18)
N1 0.019(2) 0.035(2) 0.067(4) 0.011(4) 0.012(4) 0.0009(18)
O1 0.046(3) 0.059(4) 0.048(4) -0.002(3) 0.006(2) 0.012(2)
C1 0.027(3) 0.034(4) 0.043(4) 0.012(3) 0.001(3) 0.002(3)
C2 0.019(2) 0.025(2) 0.048(3) 0.000(5) -0.023(4) 0.0020(18)
C3 0.022(3) 0.043(4) 0.139(10) -0.002(6) -0.013(6) 0.010(3)
C4 0.028(3) 0.056(4) 0.087(7) 0.018(6) 0.011(5) 0.008(3)
C5 0.024(3) 0.090(6) 0.064(5) -0.046(7) -0.009(5) 0.006(3)
C6 0.037(3) 0.085(6) 0.115(7) 0.029(9) -0.032(7) 0.019(4)
C7 0.046(4) 0.053(4) 0.100(6) -0.031(7) 0.001(7) 0.024(3)
C8 0.035(3) 0.048(4) 0.090(5) 0.033(6) 0.001(6) 0.008(3)
C9 0.019(2) 0.023(2) 0.048(3) 0.012(5) -0.014(4) 0.0008(17)
C10 0.035(5) 0.038(5) 0.048(6) 0.014(4) -0.021(4) -0.001(4)
C11 0.061(6) 0.013(4) 0.047(5) -0.011(4) -0.019(4) 0.005(3)
C12 0.053(4) 0.039(4) 0.097(6) -0.024(7) -0.015(7) -0.009(3)
C13 0.062(7) 0.069(8) 0.090(9) 0.020(7) 0.004(6) -0.021(6)
C14 0.040(6) 0.036(6) 0.068(7) 0.013(5) -0.003(5) -0.001(4)
C15 0.027(5) 0.016(4) 0.050(5) 0.008(3) -0.008(4) -0.011(3)
C16 0.034(5) 0.062(6) 0.056(5) 0.031(5) 0.020(4) 0.024(4)
C17 0.063(6) 0.037(5) 0.063(6) 0.018(5) 0.032(6) 0.030(4)
C18 0.076(8) 0.111(11) 0.055(8) -0.007(7) 0.006(6) 0.033(8)
C19 0.121(9) 0.060(8) 0.090(9) -0.044(7) -0.065(8) 0.019(6)
C20 0.071(7) 0.051(6) 0.063(7) -0.012(5) -0.037(5) 0.033(5)
C21 0.039(5) 0.049(5) 0.029(4) 0.009(4) -0.001(4) 0.027(4)
C22 0.044(5) 0.029(4) 0.055(5) 0.027(4) 0.001(4) -0.003(4)
C23 0.094(8) 0.061(7) 0.069(8) 0.029(6) -0.021(7) 0.004(6)
C24 0.133(11) 0.018(4) 0.051(6) 0.010(4) -0.006(6) 0.019(6)
C25 0.082(7) 0.029(5) 0.064(7) 0.002(4) 0.003(6) -0.008(4)
C26 0.030(4) 0.040(5) 0.059(6) 0.001(4) 0.000(4) -0.020(3)

loop_
_atom_type_symbol
_atom_type_description
_atom_type_scat_dispersion_real
_atom_type_scat_dispersion_imag
_atom_type_scat_source
C C 0.0033 0.0016 'International Tables Vol C Tables 4.2.6.8 and 6.1.1.4'
H H 0.0000 0.0000 'International Tables Vol C Tables 4.2.6.8 and 6.1.1.4'
N N 0.0061 0.0033 'International Tables Vol C Tables 4.2.6.8 and 6.1.1.4'
O O 0.0106 0.0060 'International Tables Vol C Tables 4.2.6.8 and 6.1.1.4'
I I -0.4742 1.8119 'International Tables Vol C Tables 4.2.6.8 and 6.1.1.4'

loop_
_geom_angle_atom_site_label_1
_geom_angle_atom_site_label_2
_geom_angle_atom_site_label_3
_geom_angle
C1 N1 C2 125.7(7)
C1 N1 H1 117.1
C2 N1 H1 117.1
O1 C1 N1 121.4(6)
O1 C1 C3 126.3(7)
N1 C1 C3 112.2(8)
N1 C2 C15 116.0(6)
N1 C2 C21 105.0(7)
C15 C2 C21 102.9(3)
N1 C2 C9 104.3(4)
C15 C2 C9 117.4(7)
C21 C2 C9 110.7(6)
C8 C3 C4 119.0(6)
C8 C3 C1 122.5(6)
C4 C3 C1 117.4(7)
C5 C4 C3 118.4(7)
C5 C4 H4 120.8
C3 C4 H4 120.8
C6 C5 C4 119.9(7)
C6 C5 H5 120.0
C4 C5 H5 120.0
C5 C6 C7 121.2(6)
C5 C6 H6 119.4
C7 C6 H6 119.4
C8 C7 C6 119.8(7)
C8 C7 H7 120.1
C6 C7 H7 120.1
C7 C8 C3 119.5(7)
C7 C8 I1 119.9(5)
C3 C8 I1 118.9(5)
C10 C9 C14 118.7(5)
C10 C9 C2 125.5(8)
C14 C9 C2 115.3(8)
C11 C10 C9 119.1(9)
C11 C10 H10 120.4
C9 C10 H10 120.4
C12 C11 C10 126.8(9)
C12 C11 H11 116.6
C10 C11 H11 116.6
C11 C12 C13 120.6(6)
C11 C12 H12 119.7
C13 C12 H12 119.7
C12 C13 C14 113.0(9)
C12 C13 H13 123.5
C14 C13 H13 123.5
C9 C14 C13 121.7(9)
C9 C14 H14 119.2
C13 C14 H14 119.1
C20 C15 C16 118.7(9)
C20 C15 C2 120.3(7)
C16 C15 C2 119.7(7)
C17 C16 C15 120.5(10)
C17 C16 H16 119.8
C15 C16 H16 119.8
C16 C17 C18 122.7(9)
C16 C17 H17 118.6
C18 C17 H17 118.7
C17 C18 C19 116.1(10)
C17 C18 H18 121.9
C19 C18 H18 122.0
C20 C19 C18 124.3(11)
C20 C19 H19 117.8
C18 C19 H19 117.8
C15 C20 C19 117.5(11)
C15 C20 H20 121.3
C19 C20 H20 121.3
C22 C21 C26 116.5(7)
C22 C21 C2 120.8(7)
C26 C21 C2 122.0(7)
C21 C22 C23 122.6(8)
C21 C22 H22 118.7
C23 C22 H22 118.7
C24 C23 C22 118.7(10)
C24 C23 H23 120.6
C22 C23 H23 120.7
C23 C24 C25 123.0(9)
C23 C24 H24 118.5
C25 C24 H24 118.5
C24 C25 C26 115.3(9)
C24 C25 H25 122.4
C26 C25 H25 122.4
C25 C26 C21 123.8(8)
C25 C26 H26 118.1
C21 C26 H26 118.1

loop_
_geom_bond_atom_site_label_1
_geom_bond_atom_site_label_2
_geom_bond_distance
I1 C8 2.115(6)
N1 C1 1.331(9)
N1 C2 1.474(6)
N1 H1 0.8600
O1 C1 1.191(9)
C1 C3 1.546(8)
C2 C15 1.516(12)
C2 C21 1.545(11)
C2 C9 1.560(6)
C3 C8 1.381(10)
C3 C4 1.392(10)
C4 C5 1.383(8)
C4 H4 0.9300
C5 C6 1.327(10)
C5 H5 0.9300
C6 C7 1.364(10)
C6 H6 0.9300
C7 C8 1.348(8)
C7 H7 0.9300
C9 C10 1.383(13)
C9 C14 1.397(13)
C10 C11 1.315(11)
C10 H10 0.9300
C11 C12 1.306(15)
C11 H11 0.9300
C12 C13 1.446(17)
C12 H12 0.9300
C13 C14 1.472(15)
C13 H13 0.9300
C14 H14 0.9300
C15 C20 1.360(13)
C15 C16 1.430(11)
C16 C17 1.324(13)
C16 H16 0.9300
C17 C18 1.350(15)
C17 H17 0.9300
C18 C19 1.389(17)
C18 H18 0.9300
C19 C20 1.367(15)
C19 H19 0.9300
C20 H20 0.9300
C21 C22 1.340(10)
C21 C26 1.411(11)
C22 C23 1.413(12)
C22 H22 0.9300
C23 C24 1.360(14)
C23 H23 0.9300
C24 C25 1.386(15)
C24 H24 0.9300
C25 C26 1.411(13)
C25 H25 0.9300
C26 H26 0.9300

loop_
_geom_hbond_atom_site_label_D
_geom_hbond_atom_site_label_H
_geom_hbond_atom_site_label_A
_geom_hbond_distance_DH
_geom_hbond_distance_HA
_geom_hbond_distance_DA
_geom_hbond_angle_DHA
_geom_hbond_site_symmetry_A
N1 H1 O1 0.86 2.39 3.150(10) 147.4 4_654

loop_
_geom_torsion_atom_site_label_1
_geom_torsion_atom_site_label_2
_geom_torsion_atom_site_label_3
_geom_torsion_atom_site_label_4
_geom_torsion
C2 N1 C1 O1 -16.6(10)
C2 N1 C1 C3 165.7(6)
C1 N1 C2 C15 56.2(8)
C1 N1 C2 C21 169.0(7)
C1 N1 C2 C9 -74.5(9)
O1 C1 C3 C8 80.2(14)
N1 C1 C3 C8 -102.3(12)
O1 C1 C3 C4 -87.8(13)
N1 C1 C3 C4 89.8(13)
C8 C3 C4 C5 -6(2)
C1 C3 C4 C5 161.9(10)
C3 C4 C5 C6 -7(2)
C4 C5 C6 C7 13(2)
C5 C6 C7 C8 -5(3)
C6 C7 C8 C3 -9(2)
C6 C7 C8 I1 -174.5(12)
C4 C3 C8 C7 15(2)
C1 C3 C8 C7 -153.0(12)
C4 C3 C8 I1 180.0(11)
C1 C3 C8 I1 12.2(17)
N1 C2 C9 C10 -78.0(8)
C15 C2 C9 C10 152.1(7)
C21 C2 C9 C10 34.4(8)
N1 C2 C9 C14 94.2(8)
C15 C2 C9 C14 -35.7(7)
C21 C2 C9 C14 -153.3(6)
C14 C9 C10 C11 1.4(8)
C2 C9 C10 C11 173.4(6)
C9 C10 C11 C12 -1.4(14)
C10 C11 C12 C13 -0.1(12)
C11 C12 C13 C14 1.3(11)
C10 C9 C14 C13 -0.1(10)
C2 C9 C14 C13 -173.0(8)
C12 C13 C14 C9 -1.2(13)
N1 C2 C15 C20 28.8(11)
C21 C2 C15 C20 -85.3(8)
C9 C2 C15 C20 152.9(7)
N1 C2 C15 C16 -164.3(6)
C21 C2 C15 C16 81.7(7)
C9 C2 C15 C16 -40.1(9)
C20 C15 C16 C17 -3.9(12)
C2 C15 C16 C17 -171.1(8)
C15 C16 C17 C18 -0.4(14)
C16 C17 C18 C19 2.4(17)
C17 C18 C19 C20 -0.1(19)
C16 C15 C20 C19 5.9(13)
C2 C15 C20 C19 173.0(9)
C18 C19 C20 C15 -4.1(17)
N1 C2 C21 C22 154.8(7)
C15 C2 C21 C22 -83.4(8)
C9 C2 C21 C22 42.8(10)
N1 C2 C21 C26 -35.2(10)
C15 C2 C21 C26 86.6(8)
C9 C2 C21 C26 -147.2(7)
C26 C21 C22 C23 -2.9(13)
C2 C21 C22 C23 167.7(10)
C21 C22 C23 C24 -0.1(16)
C22 C23 C24 C25 2.3(18)
C23 C24 C25 C26 -1.2(16)
C24 C25 C26 C21 -2.0(14)
C22 C21 C26 C25 4.0(13)
C2 C21 C26 C25 -166.4(9)

loop_
_cod_related_entry_id
_cod_related_entry_database
_cod_related_entry_code
1 ChemSpider 30661420
